data_7056426
loop_
_publ_author_name
'Zhang, Jun'
'Su, Jian'
'Zhao, Meng'
'Xie, Wenjie'
'Jin, Jie'
'Xie, Fazhi'
'Song, Xiaojie'
'Zhang, Sheng-Yi'
'Wu, Jieying'
'Tian, Yupeng'

_publ_section_title
;
 A series of novel Cadmium(II) coordination polymers with
 photoluminescence and ferroelectric properties based on zwitterionic
 ligand
;
_journal_name_full 'New J. Chem.'
_journal_paper_doi 10.1039/C7NJ00524E
_journal_year 2017
_chemical_formula_moiety 'C96 H80 Cd5 N8 O41, 4.7(H2O)'
_chemical_formula_sum 'C96 H89.4 Cd5 N8 O45.7'
_chemical_formula_weight 2648.35
_space_group_crystal_system monoclinic
_space_group_IT_number 5
_space_group_name_Hall 'C 2y'
_space_group_name_H-M_alt 'C 1 2 1'
_symmetry_space_group_name_Hall 'C 2y'
_symmetry_space_group_name_H-M 'C 1 2 1'
_atom_sites_solution_hydrogens mixed
_audit_creation_method SHELXL-2014/6
_audit_update_record
;
2017-06-22 deposited with the CCDC.
2017-07-12 downloaded from the CCDC.
;
_cell_angle_alpha 90
_cell_angle_beta 104.3180(10)
_cell_angle_gamma 90
_cell_formula_units_Z 2
_cell_length_a 28.4710(14)
_cell_length_b 16.1958(8)
_cell_length_c 11.4266(5)
_cell_measurement_reflns_used 7000
_cell_measurement_temperature 296(2)
_cell_measurement_theta_max 26.1
_cell_measurement_theta_min 1.5
_cell_volume 5105.3(4)
_computing_cell_refinement 'Bruker SMART'
_computing_data_collection 'Bruker SMART'
_computing_data_reduction 'Bruker SAINT'
_computing_molecular_graphics 'Bruker SHELXTL'
_computing_publication_material 'Bruker SHELXTL'
_computing_structure_refinement 'SHELXL-2016/6 (Sheldrick, 2016)'
_computing_structure_solution 'Bruker SHELXTL'
_diffrn_ambient_temperature 296(2)
_diffrn_measured_fraction_theta_full 0.999
_diffrn_measured_fraction_theta_max 0.999
_diffrn_measurement_device_type 'Bruker Smart Apex CCD'
_diffrn_measurement_method 'phi and omega scans'
_diffrn_radiation_monochromator graphite
_diffrn_radiation_source 'fine-focus sealed tube'
_diffrn_radiation_type MoK\a
_diffrn_radiation_wavelength 0.71073
_diffrn_reflns_av_R_equivalents 0.0210
_diffrn_reflns_av_unetI/netI 0.0312
_diffrn_reflns_Laue_measured_fraction_full 0.999
_diffrn_reflns_Laue_measured_fraction_max 0.999
_diffrn_reflns_limit_h_max 34
_diffrn_reflns_limit_h_min -34
_diffrn_reflns_limit_k_max 16
_diffrn_reflns_limit_k_min -19
_diffrn_reflns_limit_l_max 13
_diffrn_reflns_limit_l_min -13
_diffrn_reflns_number 19115
_diffrn_reflns_point_group_measured_fraction_full 0.999
_diffrn_reflns_point_group_measured_fraction_max 0.999
_diffrn_reflns_theta_full 25.242
_diffrn_reflns_theta_max 25.499
_diffrn_reflns_theta_min 1.476
_exptl_absorpt_coefficient_mu 1.124
_exptl_absorpt_correction_T_max 0.7988
_exptl_absorpt_correction_T_min 0.7748
_exptl_absorpt_correction_type psi-scan
_exptl_absorpt_process_details 'SADABS; Bruker, 2000'
_exptl_crystal_colour colorless
_exptl_crystal_density_diffrn 1.723
_exptl_crystal_density_method 'not measured'
_exptl_crystal_description block
_exptl_crystal_F_000 2654
_exptl_crystal_size_max 0.240
_exptl_crystal_size_mid 0.220
_exptl_crystal_size_min 0.210
_refine_diff_density_max 2.219
_refine_diff_density_min -1.394
_refine_diff_density_rms 0.135
_refine_ls_abs_structure_details
;
 Refined as an inversion twin.
;
_refine_ls_abs_structure_Flack 0.12(5)
_refine_ls_extinction_method none
_refine_ls_goodness_of_fit_ref 1.042
_refine_ls_hydrogen_treatment constr
_refine_ls_matrix_type full
_refine_ls_number_parameters 772
_refine_ls_number_reflns 8723
_refine_ls_number_restraints 1230
_refine_ls_restrained_S_all 1.192
_refine_ls_R_factor_all 0.0637
_refine_ls_R_factor_gt 0.0591
_refine_ls_shift/su_max 0.003
_refine_ls_shift/su_mean 0.000
_refine_ls_structure_factor_coef Fsqd
_refine_ls_weighting_details 'w=1/[\s^2^(Fo^2^)+(0.1189P)^2^+18.6935P] where P=(Fo^2^+2Fc^2^)/3'
_refine_ls_weighting_scheme calc
_refine_ls_wR_factor_gt 0.1648
_refine_ls_wR_factor_ref 0.1694
_reflns_Friedel_coverage 0.927
_reflns_Friedel_fraction_full 1.000
_reflns_Friedel_fraction_max 1.000
_reflns_number_gt 8066
_reflns_number_total 8723
_reflns_threshold_expression 'I > 2\s(I)'
_cod_data_source_file c7nj00524e2.cif
_cod_data_source_block 20131026c1_0m
_cod_original_formula_sum 'C96 H89.40 Cd5 N8 O45.70'
_cod_database_code 7056426
_shelx_space_group_comment
;
The symmetry employed for this shelxl refinement is uniquely defined
by the following loop, which should always be used as a source of
symmetry information in preference to the above space-group names.
They are only intended as comments.
;
_shelx_estimated_absorpt_t_min 0.774
_shelx_estimated_absorpt_t_max 0.798
_shelxl_version_number 2014/6

loop_
_space_group_symop_operation_xyz
'x, y, z'
'-x, y, -z'
'x+1/2, y+1/2, z'
'-x+1/2, y+1/2, -z'

loop_
_atom_site_label
_atom_site_type_symbol
_atom_site_fract_x
_atom_site_fract_y
_atom_site_fract_z
_atom_site_U_iso_or_equiv
_atom_site_adp_type
_atom_site_occupancy
_atom_site_site_symmetry_order
_atom_site_calc_flag
_atom_site_refinement_flags_posn
_atom_site_refinement_flags_adp
_atom_site_refinement_flags_occupancy
_atom_site_disorder_assembly
_atom_site_disorder_group
Cd1 Cd 1.0000 1.09517(10) 1.0000 0.0540(4) Uani 1 2 d DS T P . .
Cd2 Cd 1.04901(3) 0.90273(5) 0.80837(7) 0.0413(2) Uani 1 1 d . . . . .
Cd3 Cd 1.07604(4) 0.35090(7) 0.78436(9) 0.0675(3) Uani 1 1 d D . . . .
O1 O 1.0549(3) 0.9945(6) 0.9845(7) 0.0489(17) Uani 1 1 d . U . . .
O2 O 1.1141(3) 0.9854(5) 0.8936(7) 0.0459(16) Uani 1 1 d . U . . .
O3 O 1.0642(5) 1.1615(8) 0.8913(12) 0.095(3) Uani 1 1 d . U . . .
O4 O 1.1175(4) 1.2617(6) 0.9166(9) 0.063(2) Uani 1 1 d . U . . .
O5 O 1.2360(4) 1.2045(7) 1.4451(9) 0.072(3) Uani 1 1 d . U . . .
O6 O 1.2336(4) 1.2888(6) 1.2950(10) 0.072(3) Uani 1 1 d . U . . .
O7 O 1.2388(5) 1.0585(8) 1.4653(10) 0.087(3) Uani 1 1 d . U . . .
O8 O 1.2163(5) 0.9476(7) 1.3553(10) 0.084(3) Uani 1 1 d . U . . .
O9 O 1.0014(3) 0.8088(6) 0.8566(9) 0.061(2) Uani 1 1 d . U . . .
O10 O 1.0754(4) 0.7794(7) 0.9436(10) 0.072(2) Uani 1 1 d . U . . .
O11 O 1.0776(8) 0.4465(14) 0.932(2) 0.072(3) Uani 0.517(13) 1 d . U P A 1
O11' O 1.0189(8) 0.4449(14) 0.793(2) 0.070(3) Uani 0.483(13) 1 d . U P A 2
O12 O 1.0048(7) 0.3941(15) 0.884(2) 0.075(3) Uani 0.517(13) 1 d . U P A 1
O12' O 1.0492(8) 0.4011(18) 0.969(2) 0.080(2) Uani 0.483(13) 1 d . U P A 2
O13 O 1.1504(6) 0.4370(10) 0.8644(16) 0.0675(3) Uani 0.561(13) 1 d D U P A 1
O14 O 1.0185(4) 0.2553(8) 0.7003(11) 0.080(2) Uani 1 1 d . U . . .
H14A H 0.9957 0.2788 0.6323 0.120 Uiso 1 1 d R U . . .
H14B H 1.0019 0.2368 0.7589 0.120 Uiso 1 1 d R U . . .
O15 O 1.0000 1.2382(16) 1.0000 0.106(13) Uani 0.41(9) 2 d DS TU P B 1
H15A H 1.0258 1.2692 1.0055 0.159 Uiso 0.20(5) 1 d R U P B 1
H15B H 0.9780 1.2580 1.0451 0.159 Uiso 0.20(5) 1 d R U P B 1
O16 O 0.9935(3) 0.9999(6) 0.7067(8) 0.061(2) Uani 1 1 d . U . . .
O17 O 0.9616(3) 1.0989(6) 0.8021(7) 0.0505(16) Uani 1 1 d . U . . .
O19 O 0.6134(4) 0.8244(9) 0.6376(11) 0.086(3) Uani 1 1 d . U . . .
O18 O 0.5511(6) 0.7714(12) 0.4903(15) 0.115(4) Uani 1 1 d . U . . .
O21 O 0.6199(5) 1.3372(10) 0.7258(13) 0.100(3) Uani 1 1 d . U . . .
O20 O 0.5510(5) 1.3739(9) 0.6152(13) 0.095(3) Uani 1 1 d . U . . .
N4 N 1.1934(9) 0.5610(16) 0.880(3) 0.103(5) Uani 0.561(13) 1 d D U P A 1
N1 N 0.8633(3) 1.1158(6) 0.3773(8) 0.039(2) Uani 1 1 d . . . . .
N2 N 0.6560(3) 0.9319(6) 0.2732(8) 0.044(2) Uani 1 1 d . . . . .
N3 N 0.6445(3) 1.2879(6) 0.3204(9) 0.044(2) Uani 1 1 d . . . . .
C46 C 1.1505(9) 0.5086(14) 0.838(2) 0.079(2) Uani 0.561(13) 1 d D U P A 1
H46 H 1.1224 0.5318 0.7901 0.095 Uiso 0.561(13) 1 calc R U P A 1
C1 C 1.0971(4) 1.0131(7) 0.9757(10) 0.0423(16) Uani 1 1 d . U . . .
C47 C 1.1922(13) 0.6490(15) 0.874(4) 0.109(6) Uani 0.561(13) 1 d D U P A 1
H47A H 1.2077 0.6674 0.8133 0.164 Uiso 0.561(13) 1 calc R U P A 1
H47B H 1.2090 0.6712 0.9512 0.164 Uiso 0.561(13) 1 calc R U P A 1
H47C H 1.1592 0.6675 0.8547 0.164 Uiso 0.561(13) 1 calc R U P A 1
C2 C 1.1282(4) 1.0672(7) 1.0696(10) 0.0399(16) Uani 1 1 d . U . . .
C48 C 1.2364(9) 0.519(2) 0.952(4) 0.120(8) Uani 0.561(13) 1 d D U P A 1
H48A H 1.2456 0.5436 1.0305 0.180 Uiso 0.561(13) 1 calc R U P A 1
H48B H 1.2624 0.5246 0.9126 0.180 Uiso 0.561(13) 1 calc R U P A 1
H48C H 1.2293 0.4617 0.9589 0.180 Uiso 0.561(13) 1 calc R U P A 1
C3 C 1.1332(4) 1.1517(7) 1.0542(10) 0.0441(17) Uani 1 1 d . U . . .
C4 C 1.1653(4) 1.1966(8) 1.1404(11) 0.0461(19) Uani 1 1 d . U . . .
H4 H 1.1685 1.2530 1.1287 0.055 Uiso 1 1 calc R U . . .
C5 C 1.1931(4) 1.1599(8) 1.2450(11) 0.0460(18) Uani 1 1 d . U . . .
C6 C 1.1889(4) 1.0744(8) 1.2617(11) 0.0470(18) Uani 1 1 d . U . . .
C7 C 1.1572(4) 1.0303(8) 1.1723(10) 0.0429(18) Uani 1 1 d . U . . .
H7 H 1.1551 0.9734 1.1813 0.051 Uiso 1 1 calc R U . . .
C8 C 1.1015(5) 1.1961(9) 0.9437(12) 0.057(2) Uani 1 1 d . U . . .
C9 C 1.2232(5) 1.2221(8) 1.3337(12) 0.054(2) Uani 1 1 d . U . . .
C10 C 1.2166(5) 1.0210(9) 1.3638(12) 0.058(2) Uani 1 1 d . U . . .
C11 C 1.0320(5) 0.7622(9) 0.9181(12) 0.0534(19) Uani 1 1 d . U . . .
C12 C 1.0158(4) 0.6824(8) 0.9589(11) 0.0476(19) Uani 1 1 d . U . . .
C13 C 1.0292(5) 0.6088(9) 0.9229(12) 0.053(2) Uani 1 1 d . U . . .
H13 H 1.0496 0.6086 0.8706 0.064 Uiso 1 1 calc R U . . .
C14 C 1.0144(5) 0.5322(9) 0.9595(13) 0.056(2) Uani 1 1 d . U . . .
C15 C 1.0321(6) 0.4554(10) 0.9121(15) 0.068(2) Uani 1 1 d . U . . .
C16 C 0.9654(4) 1.0560(8) 0.7127(11) 0.0485(18) Uani 1 1 d . U . . .
C17 C 0.9301(4) 1.0787(8) 0.5935(10) 0.0450(17) Uani 1 1 d . U . . .
C18 C 0.9334(4) 1.0450(8) 0.4887(10) 0.0448(19) Uani 1 1 d . U . . .
H18 H 0.9577 1.0067 0.4882 0.054 Uiso 1 1 calc R U . . .
C19 C 0.9009(4) 1.0667(8) 0.3807(11) 0.045(2) Uani 1 1 d . U . . .
H19 H 0.9058 1.0462 0.3086 0.054 Uiso 1 1 calc R U . . .
C20 C 0.8593(5) 1.1509(9) 0.4822(11) 0.055(2) Uani 1 1 d . U . . .
H20 H 0.8342 1.1880 0.4811 0.066 Uiso 1 1 calc R U . . .
C21 C 0.8918(5) 1.1326(9) 0.5905(11) 0.054(2) Uani 1 1 d . U . . .
H21 H 0.8880 1.1564 0.6616 0.064 Uiso 1 1 calc R U . . .
C22 C 0.8299(3) 1.1375(7) 0.2603(9) 0.0378(18) Uani 1 1 d . U . . .
H22A H 0.8367 1.1014 0.1989 0.045 Uiso 1 1 calc R U . . .
H22B H 0.8372 1.1935 0.2400 0.045 Uiso 1 1 calc R U . . .
C23 C 0.7758(3) 1.1324(7) 0.2540(9) 0.0358(15) Uani 1 1 d . U . . .
C24 C 0.7544(4) 1.0546(7) 0.2406(10) 0.0383(16) Uani 1 1 d . U . . .
C25 C 0.7037(4) 1.0485(7) 0.2153(10) 0.0405(16) Uani 1 1 d . U . . .
C26 C 0.6752(4) 1.1173(7) 0.2096(10) 0.0407(17) Uani 1 1 d . U . . .
C27 C 0.6970(4) 1.1973(7) 0.2269(10) 0.0392(16) Uani 1 1 d . U . . .
C28 C 0.7483(4) 1.2038(7) 0.2466(10) 0.0397(16) Uani 1 1 d . U . . .
C29 C 0.7709(4) 1.2880(8) 0.2566(13) 0.053(3) Uani 1 1 d . U . . .
H29A H 0.8046 1.2840 0.2980 0.080 Uiso 1 1 d R U . . .
H29B H 0.7548 1.3245 0.3002 0.080 Uiso 1 1 d R U . . .
H29C H 0.7680 1.3092 0.1767 0.080 Uiso 1 1 d R U . . .
C30 C 0.7860(4) 0.9771(8) 0.2548(13) 0.053(3) Uani 1 1 d . U . . .
H30A H 0.7935 0.9647 0.1794 0.079 Uiso 1 1 calc R U . . .
H30B H 0.7688 0.9316 0.2784 0.079 Uiso 1 1 calc R U . . .
H30C H 0.8155 0.9865 0.3156 0.079 Uiso 1 1 calc R U . . .
C31 C 0.6200(4) 1.1110(10) 0.1871(13) 0.060(3) Uani 1 1 d . U . . .
H31A H 0.6068 1.0874 0.1089 0.089 Uiso 1 1 calc R U . . .
H31B H 0.6066 1.1651 0.1905 0.089 Uiso 1 1 calc R U . . .
H31C H 0.6121 1.0766 0.2479 0.089 Uiso 1 1 calc R U . . .
C32 C 0.6790(4) 0.9646(7) 0.1826(10) 0.044(2) Uani 1 1 d . U . . .
H32A H 0.6547 0.9699 0.1067 0.053 Uiso 1 1 calc R U . . .
H32B H 0.7031 0.9252 0.1704 0.053 Uiso 1 1 calc R U . . .
C33 C 0.6777(5) 0.9385(10) 0.3931(13) 0.060(3) Uani 1 1 d . U . . .
H33 H 0.7071 0.9665 0.4174 0.072 Uiso 1 1 calc R U . . .
C34 C 0.6578(5) 0.9058(11) 0.4761(13) 0.065(2) Uani 1 1 d . U . . .
H34 H 0.6747 0.9071 0.5569 0.078 Uiso 1 1 calc R U . . .
C35 C 0.6135(6) 0.8709(11) 0.4449(15) 0.078(2) Uani 1 1 d D U . . .
C36 C 0.5914(6) 0.8607(12) 0.3201(16) 0.077(3) Uani 1 1 d . U . . .
H36 H 0.5626 0.8314 0.2947 0.093 Uiso 1 1 calc R U . . .
C37 C 0.6124(5) 0.8932(11) 0.2416(14) 0.069(3) Uani 1 1 d . U . . .
H37 H 0.5967 0.8897 0.1600 0.083 Uiso 1 1 calc R U . . .
C38 C 0.5906(6) 0.8264(13) 0.5322(16) 0.089(3) Uani 1 1 d D U . . .
C39 C 0.6659(4) 1.2723(7) 0.2157(10) 0.041(2) Uani 1 1 d . U . . .
H39A H 0.6398 1.2673 0.1433 0.050 Uiso 1 1 calc R U . . .
H39B H 0.6852 1.3200 0.2054 0.050 Uiso 1 1 calc R U . . .
C40 C 0.5980(5) 1.3088(10) 0.3032(14) 0.063(3) Uani 1 1 d . U . . .
H40 H 0.5787 1.3140 0.2250 0.075 Uiso 1 1 calc R U . . .
C41 C 0.5784(5) 1.3229(10) 0.3995(14) 0.065(2) Uani 1 1 d . U . . .
H41 H 0.5455 1.3342 0.3869 0.078 Uiso 1 1 calc R U . . .
C42 C 0.6080(6) 1.3201(10) 0.5159(15) 0.067(2) Uani 1 1 d . U . . .
C43 C 0.6558(5) 1.3031(9) 0.5305(13) 0.060(2) Uani 1 1 d . U . . .
H43 H 0.6761 1.3009 0.6079 0.071 Uiso 1 1 calc R U . . .
C44 C 0.6745(5) 1.2890(9) 0.4320(12) 0.056(2) Uani 1 1 d . U . . .
H44 H 0.7076 1.2804 0.4425 0.067 Uiso 1 1 calc R U . . .
C45 C 0.5888(7) 1.3448(13) 0.6248(17) 0.083(2) Uani 1 1 d . U . . .
O25 O 1.0000 0.582(5) 0.5000 0.24(3) Uani 0.7 2 d S TU P C 1
H25A H 0.9755 0.6093 0.4625 0.288 Uiso 0.35 1 d R U P C 1
H25B H 0.9915 0.6090 0.5674 0.288 Uiso 0.35 1 d R U P C 1
O13A O 1.1463(6) 0.4377(11) 0.791(2) 0.0675(3) Uani 0.439(13) 1 d D U P A 2
N4A N 1.1756(10) 0.5711(17) 0.810(3) 0.094(5) Uani 0.439(13) 1 d D U P A 2
C46A C 1.1393(11) 0.5067(15) 0.757(3) 0.076(2) Uani 0.439(13) 1 d D U P A 2
H46A H 1.1116 0.5204 0.6975 0.091 Uiso 0.439(13) 1 calc R U P A 2
C48A C 1.2194(12) 0.544(2) 0.896(4) 0.104(5) Uani 0.439(13) 1 d D U P A 2
H48D H 1.2143 0.4895 0.9247 0.155 Uiso 0.439(13) 1 d R U P A 2
H48E H 1.2259 0.5818 0.9623 0.155 Uiso 0.439(13) 1 d R U P A 2
H48F H 1.2465 0.5424 0.8601 0.155 Uiso 0.439(13) 1 d R U P A 2
C47A C 1.1661(17) 0.6531(17) 0.772(4) 0.116(7) Uani 0.439(13) 1 d D U P A 2
H47D H 1.1771 0.6614 0.6997 0.175 Uiso 0.439(13) 1 d R U P A 2
H47E H 1.1828 0.6903 0.8335 0.175 Uiso 0.439(13) 1 d R U P A 2
H47F H 1.1318 0.6635 0.7548 0.175 Uiso 0.439(13) 1 d R U P A 2
O24 O 1.0410(14) 0.422(3) 0.5675(19) 0.32(2) Uani 1 1 d D U . D 2
H24A H 1.0440 0.4671 0.5236 0.484 Uiso 1 1 d R U . D 2
H24B H 1.0264 0.4483 0.6288 0.484 Uiso 1 1 d R U . D 2
O15A O 0.979(3) 1.232(2) 0.960(6) 0.107(12) Uani 0.30(5) 1 d D U P B 2
H15C H 0.9608 1.2649 0.8816 0.160 Uiso 0.30(5) 1 d DR U P B 2
H15D H 0.9567 1.2453 1.0140 0.160 Uiso 0.30(5) 1 d R U P B 2
O22 O 0.6902(15) 1.346(3) -0.026(4) 0.167(18) Uani 0.58(4) 1 d . U P E 2
H22C H 0.6674 1.3533 -0.0894 0.251 Uiso 0.58(4) 1 d R U P E 2
H22D H 0.7107 1.3099 -0.0485 0.251 Uiso 0.58(4) 1 d R U P E 2
O23 O 0.768(3) 1.303(7) -0.084(8) 0.26(5) Uani 0.42(4) 1 d . U P E 1
H23A H 0.7425 1.2805 -0.0700 0.395 Uiso 0.42(4) 1 d R U P E 1
H23B H 0.7462 1.3401 -0.1249 0.395 Uiso 0.42(4) 1 d R U P E 1

loop_
_atom_site_aniso_label
_atom_site_aniso_U_11
_atom_site_aniso_U_22
_atom_site_aniso_U_33
_atom_site_aniso_U_23
_atom_site_aniso_U_13
_atom_site_aniso_U_12
Cd1 0.0431(6) 0.0874(10) 0.0273(6) 0.000 0.0010(4) 0.000
Cd2 0.0449(4) 0.0397(4) 0.0355(4) 0.0017(3) 0.0030(3) -0.0074(3)
Cd3 0.0874(7) 0.0663(7) 0.0468(5) 0.0043(5) 0.0125(5) 0.0380(6)
O1 0.044(3) 0.055(4) 0.046(3) -0.006(3) 0.009(3) -0.011(3)
O2 0.049(3) 0.048(4) 0.041(3) -0.007(3) 0.012(3) -0.002(3)
O3 0.087(6) 0.078(6) 0.089(6) 0.015(6) -0.038(5) -0.006(5)
O4 0.071(4) 0.058(4) 0.055(4) 0.010(3) 0.006(3) 0.010(3)
O5 0.083(6) 0.065(5) 0.053(4) -0.002(4) -0.013(4) -0.028(5)
O6 0.084(6) 0.045(4) 0.070(5) 0.004(4) -0.013(4) -0.015(4)
O7 0.106(7) 0.075(6) 0.054(5) 0.002(4) -0.027(5) -0.006(5)
O8 0.115(7) 0.057(4) 0.062(5) 0.011(4) -0.013(5) 0.013(5)
O9 0.057(3) 0.057(4) 0.062(4) 0.014(3) 0.001(3) -0.006(3)
O10 0.063(3) 0.069(4) 0.078(4) 0.011(4) 0.004(3) -0.005(3)
O11 0.072(4) 0.065(5) 0.074(5) -0.007(4) 0.011(4) 0.011(4)
O11' 0.072(5) 0.066(5) 0.070(4) -0.009(4) 0.012(4) 0.011(4)
O12 0.075(4) 0.066(4) 0.077(4) -0.008(4) 0.007(4) 0.008(4)
O12' 0.081(3) 0.075(3) 0.078(4) 0.001(3) 0.007(3) 0.009(3)
O13 0.0874(7) 0.0663(7) 0.0468(5) 0.0043(5) 0.0125(5) 0.0380(6)
O14 0.081(3) 0.075(3) 0.078(4) 0.001(3) 0.007(3) 0.009(3)
O15 0.107(16) 0.105(15) 0.106(15) 0.000 0.027(11) 0.000
O16 0.059(4) 0.065(4) 0.050(4) 0.002(3) -0.003(3) 0.011(3)
O17 0.047(3) 0.064(4) 0.039(3) 0.002(3) 0.007(3) 0.000(3)
O19 0.073(4) 0.110(5) 0.076(4) 0.021(4) 0.023(4) 0.003(4)
O18 0.101(7) 0.134(8) 0.110(7) 0.011(7) 0.025(5) -0.028(6)
O21 0.103(5) 0.107(5) 0.088(4) -0.016(4) 0.022(4) 0.006(4)
O20 0.098(4) 0.100(5) 0.092(5) -0.003(4) 0.034(4) 0.020(4)
N4 0.107(8) 0.107(7) 0.094(8) 0.007(7) 0.021(7) 0.011(7)
N1 0.032(4) 0.052(6) 0.030(4) 0.000(4) 0.005(3) 0.003(4)
N2 0.040(4) 0.053(6) 0.035(5) 0.007(4) 0.001(4) 0.006(4)
N3 0.036(4) 0.049(6) 0.039(5) -0.001(4) -0.004(4) 0.012(4)
C46 0.093(4) 0.077(3) 0.065(4) 0.005(3) 0.014(3) 0.021(3)
C1 0.044(3) 0.044(3) 0.037(3) -0.002(3) 0.008(3) -0.003(3)
C47 0.109(9) 0.112(9) 0.107(9) 0.014(8) 0.027(8) 0.002(8)
C2 0.040(3) 0.040(3) 0.038(3) -0.001(3) 0.007(3) -0.001(3)
C48 0.118(11) 0.123(11) 0.116(11) 0.010(9) 0.024(9) 0.008(9)
C3 0.047(3) 0.040(3) 0.042(3) -0.002(3) 0.004(3) 0.003(3)
C4 0.050(4) 0.040(3) 0.044(3) 0.001(3) 0.004(3) -0.002(3)
C5 0.047(3) 0.044(3) 0.042(3) 0.000(3) 0.004(3) -0.003(3)
C6 0.051(3) 0.045(3) 0.040(3) 0.001(3) 0.002(3) -0.002(3)
C7 0.046(3) 0.041(3) 0.038(3) 0.002(3) 0.004(3) -0.002(3)
C8 0.061(4) 0.050(4) 0.053(4) 0.002(3) -0.001(3) 0.008(3)
C9 0.056(4) 0.050(4) 0.051(4) -0.001(3) 0.001(3) -0.006(3)
C10 0.067(4) 0.054(4) 0.044(4) 0.005(3) -0.002(3) 0.000(4)
C11 0.051(3) 0.055(3) 0.054(4) 0.007(3) 0.013(3) 0.001(3)
C12 0.045(3) 0.051(3) 0.047(4) 0.005(3) 0.012(3) 0.002(3)
C13 0.053(4) 0.055(3) 0.053(4) 0.003(3) 0.014(3) 0.004(3)
C14 0.055(4) 0.053(3) 0.058(4) 0.001(3) 0.007(3) 0.005(3)
C15 0.070(3) 0.062(3) 0.069(3) -0.006(3) 0.008(3) 0.010(3)
C16 0.046(3) 0.058(4) 0.041(3) 0.003(3) 0.008(3) -0.001(3)
C17 0.044(3) 0.051(4) 0.039(3) 0.000(3) 0.008(3) 0.003(3)
C18 0.042(3) 0.050(4) 0.041(3) -0.001(3) 0.006(3) 0.011(3)
C19 0.043(4) 0.049(4) 0.040(4) -0.005(4) 0.006(3) 0.012(3)
C20 0.054(4) 0.066(5) 0.045(4) -0.010(4) 0.009(3) 0.018(4)
C21 0.056(4) 0.064(4) 0.041(4) -0.010(3) 0.011(3) 0.012(3)
C22 0.036(3) 0.043(4) 0.036(4) 0.003(3) 0.011(3) -0.002(3)
C23 0.034(3) 0.040(3) 0.033(3) 0.002(3) 0.009(3) 0.001(2)
C24 0.037(3) 0.039(3) 0.039(3) -0.001(3) 0.009(3) 0.001(2)
C25 0.039(3) 0.043(3) 0.036(3) 0.001(3) 0.003(3) 0.000(2)
C26 0.035(3) 0.046(3) 0.037(3) 0.002(3) 0.003(3) 0.002(3)
C27 0.037(3) 0.043(3) 0.035(3) 0.004(3) 0.005(3) 0.005(2)
C28 0.037(3) 0.041(3) 0.039(3) 0.004(3) 0.006(3) 0.001(3)
C29 0.041(5) 0.042(4) 0.072(7) 0.000(5) 0.004(5) 0.000(4)
C30 0.049(5) 0.041(5) 0.066(6) 0.004(5) 0.008(5) 0.007(4)
C31 0.038(4) 0.066(7) 0.069(7) 0.005(6) 0.002(5) 0.002(4)
C32 0.042(4) 0.047(4) 0.041(4) 0.001(4) 0.002(3) -0.005(3)
C33 0.055(4) 0.063(5) 0.056(5) 0.005(4) 0.003(4) 0.001(4)
C34 0.061(4) 0.072(4) 0.057(4) 0.008(4) 0.008(3) 0.004(4)
C35 0.068(4) 0.090(4) 0.072(3) 0.018(3) 0.011(3) 0.000(3)
C36 0.067(4) 0.087(5) 0.072(4) 0.017(4) 0.007(3) -0.009(4)
C37 0.060(5) 0.075(5) 0.066(4) 0.014(4) 0.004(4) -0.007(4)
C38 0.078(4) 0.107(5) 0.081(4) 0.019(4) 0.018(3) -0.003(4)
C39 0.039(3) 0.045(4) 0.040(4) 0.004(4) 0.008(3) 0.003(3)
C40 0.055(4) 0.067(5) 0.065(4) 0.002(4) 0.011(4) 0.015(4)
C41 0.058(4) 0.070(4) 0.067(4) 0.002(4) 0.015(3) 0.016(4)
C42 0.064(3) 0.068(4) 0.069(3) 0.000(3) 0.015(3) 0.012(3)
C43 0.059(4) 0.058(4) 0.059(4) -0.001(4) 0.010(3) 0.007(4)
C44 0.055(4) 0.054(5) 0.054(4) -0.003(4) 0.005(3) 0.007(4)
C45 0.084(4) 0.089(4) 0.079(4) -0.002(4) 0.029(3) 0.010(4)
O25 0.25(3) 0.24(3) 0.24(3) 0.000 0.063(15) 0.000
O13A 0.0874(7) 0.0663(7) 0.0468(5) 0.0043(5) 0.0125(5) 0.0380(6)
N4A 0.100(7) 0.096(7) 0.084(7) 0.006(6) 0.020(6) 0.009(6)
C46A 0.090(4) 0.074(3) 0.062(4) 0.005(3) 0.014(3) 0.023(4)
C48A 0.104(8) 0.108(8) 0.098(8) 0.013(7) 0.023(7) 0.011(7)
C47A 0.117(11) 0.113(10) 0.116(11) 0.009(9) 0.023(9) 0.005(9)
O24 0.32(2) 0.33(2) 0.32(2) 0.021(14) 0.076(14) -0.007(14)
O15A 0.106(14) 0.107(14) 0.108(14) 0.000(6) 0.027(7) 0.003(6)
O22 0.17(2) 0.17(2) 0.16(2) 0.011(13) 0.034(13) -0.003(13)
O23 0.26(5) 0.26(5) 0.27(5) 0.000(14) 0.070(18) 0.004(14)

loop_
_atom_type_symbol
_atom_type_description
_atom_type_scat_dispersion_real
_atom_type_scat_dispersion_imag
_atom_type_scat_source
C C 0.0033 0.0016 'International Tables Vol C Tables 4.2.6.8 and 6.1.1.4'
H H 0.0000 0.0000 'International Tables Vol C Tables 4.2.6.8 and 6.1.1.4'
Cd Cd -0.8075 1.2024 'International Tables Vol C Tables 4.2.6.8 and 6.1.1.4'
N N 0.0061 0.0033 'International Tables Vol C Tables 4.2.6.8 and 6.1.1.4'
O O 0.0106 0.0060 'International Tables Vol C Tables 4.2.6.8 and 6.1.1.4'

loop_
_geom_angle_atom_site_label_1
_geom_angle_atom_site_label_2
_geom_angle_atom_site_label_3
_geom_angle
_geom_angle_site_symmetry_1
_geom_angle_site_symmetry_3
O17 Cd1 O17 177.0(5) 2_757 .
O17 Cd1 O1 85.8(3) 2_757 .
O17 Cd1 O1 96.4(3) . .
O17 Cd1 O1 96.4(3) 2_757 2_757
O17 Cd1 O1 85.8(3) . 2_757
O1 Cd1 O1 89.4(4) . 2_757
O17 Cd1 O15A 102.0(19) 2_757 .
O17 Cd1 O15A 75.0(19) . .
O1 Cd1 O15A 144.3(16) . .
O1 Cd1 O15A 123.6(19) 2_757 .
O17 Cd1 O15A 75.0(19) 2_757 2_757
O17 Cd1 O15A 102.0(19) . 2_757
O1 Cd1 O15A 123.6(19) . 2_757
O1 Cd1 O15A 144.3(16) 2_757 2_757
O15A Cd1 O15A 33(4) . 2_757
O17 Cd1 O15 88.5(3) 2_757 .
O17 Cd1 O15 88.5(3) . .
O1 Cd1 O15 135.3(2) . .
O1 Cd1 O15 135.3(2) 2_757 .
O9 Cd2 O20 105.5(5) . 3_545
O9 Cd2 O2 141.3(3) . .
O20 Cd2 O2 108.7(4) 3_545 .
O9 Cd2 O16 102.0(4) . .
O20 Cd2 O16 80.3(4) 3_545 .
O2 Cd2 O16 101.2(3) . .
O9 Cd2 O1 97.7(3) . .
O20 Cd2 O1 154.4(4) 3_545 .
O2 Cd2 O1 54.6(3) . .
O16 Cd2 O1 84.3(3) . .
O9 Cd2 O10 53.6(3) . .
O20 Cd2 O10 110.9(4) 3_545 .
O2 Cd2 O10 96.6(3) . .
O16 Cd2 O10 154.6(4) . .
O1 Cd2 O10 91.6(3) . .
O9 Cd2 O21 112.6(4) . 3_545
O20 Cd2 O21 50.8(5) 3_545 3_545
O2 Cd2 O21 77.2(4) . 3_545
O16 Cd2 O21 125.1(4) . 3_545
O1 Cd2 O21 128.7(4) . 3_545
O10 Cd2 O21 76.3(4) . 3_545
O9 Cd2 C11 26.7(4) . .
O20 Cd2 C11 109.2(5) 3_545 .
O2 Cd2 C11 120.9(4) . .
O16 Cd2 C11 128.6(4) . .
O1 Cd2 C11 96.4(4) . .
O10 Cd2 C11 27.0(3) . .
O21 Cd2 C11 93.9(5) 3_545 .
O9 Cd2 C1 120.8(4) . .
O20 Cd2 C1 133.5(4) 3_545 .
O2 Cd2 C1 26.9(3) . .
O16 Cd2 C1 93.9(3) . .
O1 Cd2 C1 27.7(3) . .
O10 Cd2 C1 93.9(4) . .
O21 Cd2 C1 102.6(4) 3_545 .
C11 Cd2 C1 110.1(4) . .
O4 Cd3 O19 96.6(4) 1_545 3_545
O4 Cd3 O11' 133.1(7) 1_545 .
O19 Cd3 O11' 130.2(7) 3_545 .
O4 Cd3 O11 91.7(6) 1_545 .
O19 Cd3 O11 139.2(7) 3_545 .
O4 Cd3 O14 92.9(4) 1_545 .
O19 Cd3 O14 88.8(5) 3_545 .
O11' Cd3 O14 91.5(6) . .
O11 Cd3 O14 130.7(7) . .
O4 Cd3 O13A 93.4(6) 1_545 .
O19 Cd3 O13A 66.1(6) 3_545 .
O11' Cd3 O13A 101.9(8) . .
O14 Cd3 O13A 154.6(6) . .
O4 Cd3 O13 81.6(5) 1_545 .
O19 Cd3 O13 82.3(5) 3_545 .
O11 Cd3 O13 59.5(7) . .
O14 Cd3 O13 168.9(5) . .
O4 Cd3 O12' 82.0(6) 1_545 .
O19 Cd3 O12' 167.6(7) 3_545 .
O11' Cd3 O12' 51.7(8) . .
O14 Cd3 O12' 103.5(7) . .
O13A Cd3 O12' 101.7(8) . .
O4 Cd3 O12 102.4(6) 1_545 .
O19 Cd3 O12 158.0(6) 3_545 .
O11 Cd3 O12 51.8(7) . .
O14 Cd3 O12 79.3(6) . .
O13 Cd3 O12 111.2(6) . .
O4 Cd3 C15 106.1(4) 1_545 .
O19 Cd3 C15 152.2(5) 3_545 .
O11' Cd3 C15 29.0(7) . .
O11 Cd3 C15 27.4(6) . .
O14 Cd3 C15 105.6(5) . .
O13A Cd3 C15 96.2(6) . .
O13 Cd3 C15 85.3(5) . .
O12' Cd3 C15 24.4(7) . .
O12 Cd3 C15 26.8(6) . .
C1 O1 Cd1 120.9(8) . .
C1 O1 Cd2 87.3(7) . .
Cd1 O1 Cd2 125.4(3) . .
C1 O2 Cd2 96.1(7) . .
C8 O4 Cd3 124.8(9) . 1_565
C11 O9 Cd2 99.9(8) . .
C11 O10 Cd2 84.5(8) . .
C15 O11 Cd3 96.4(14) . .
C15 O11' Cd3 96.0(13) . .
C15 O12 Cd3 80.1(13) . .
C15 O12' Cd3 86.8(16) . .
C46 O13 Cd3 120.1(14) . .
Cd3 O14 H14A 110.1 . .
Cd3 O14 H14B 110.1 . .
H14A O14 H14B 109.5 . .
Cd1 O15 H15A 124.9 . .
Cd1 O15 H15B 109.5 . .
H15A O15 H15B 114.6 . .
C16 O16 Cd2 147.8(8) . .
C16 O17 Cd1 132.9(8) . .
C38 O19 Cd3 120.0(11) . 3_455
C45 O21 Cd2 82.2(11) . 3_455
C45 O20 Cd2 103.8(13) . 3_455
C47 N4 C48 120(2) . .
C47 N4 C46 124(2) . .
C48 N4 C46 115.3(19) . .
C19 N1 C20 118.0(10) . .
C19 N1 C22 120.3(9) . .
C20 N1 C22 121.5(9) . .
C37 N2 C33 117.6(11) . .
C37 N2 C32 121.5(10) . .
C33 N2 C32 121.0(10) . .
C40 N3 C44 120.7(12) . .
C40 N3 C39 120.8(10) . .
C44 N3 C39 118.2(9) . .
O13 C46 N4 122(2) . .
O13 C46 H46 118.9 . .
N4 C46 H46 118.9 . .
O2 C1 O1 122.0(10) . .
O2 C1 C2 118.7(9) . .
O1 C1 C2 119.2(10) . .
O2 C1 Cd2 57.0(6) . .
O1 C1 Cd2 65.1(6) . .
C2 C1 Cd2 173.6(8) . .
N4 C47 H47A 109.5 . .
N4 C47 H47B 109.5 . .
H47A C47 H47B 109.5 . .
N4 C47 H47C 109.5 . .
H47A C47 H47C 109.5 . .
H47B C47 H47C 109.5 . .
C3 C2 C7 118.2(10) . .
C3 C2 C1 123.1(10) . .
C7 C2 C1 118.4(10) . .
N4 C48 H48A 109.5 . .
N4 C48 H48B 109.5 . .
H48A C48 H48B 109.5 . .
N4 C48 H48C 109.5 . .
H48A C48 H48C 109.5 . .
H48B C48 H48C 109.5 . .
C4 C3 C2 120.0(11) . .
C4 C3 C8 119.5(11) . .
C2 C3 C8 120.5(10) . .
C3 C4 C5 121.6(12) . .
C3 C4 H4 119.2 . .
C5 C4 H4 119.2 . .
C4 C5 C6 119.2(11) . .
C4 C5 C9 113.1(11) . .
C6 C5 C9 127.6(11) . .
C7 C6 C5 118.0(11) . .
C7 C6 C10 113.3(11) . .
C5 C6 C10 128.6(11) . .
C6 C7 C2 122.9(11) . .
C6 C7 H7 118.5 . .
C2 C7 H7 118.5 . .
O3 C8 O4 127.4(13) . .
O3 C8 C3 116.8(13) . .
O4 C8 C3 115.7(11) . .
O6 C9 O5 121.6(12) . .
O6 C9 C5 119.0(12) . .
O5 C9 C5 119.4(12) . .
O8 C10 O7 121.4(13) . .
O8 C10 C6 121.1(12) . .
O7 C10 C6 117.4(12) . .
O10 C11 O9 121.7(13) . .
O10 C11 C12 119.6(12) . .
O9 C11 C12 118.7(11) . .
O10 C11 Cd2 68.5(8) . .
O9 C11 Cd2 53.3(7) . .
C12 C11 Cd2 169.9(9) . .
C13 C12 C12 117.7(8) . 2_757
C13 C12 C11 122.7(11) . .
C12 C12 C11 119.5(7) 2_757 .
C12 C13 C14 124.2(12) . .
C12 C13 H13 117.9 . .
C14 C13 H13 117.9 . .
C14 C14 C13 118.1(8) 2_757 .
C14 C14 C15 123.6(9) 2_757 .
C13 C14 C15 118.3(13) . .
O12 C15 O11 119.9(19) . .
O12' C15 O11' 118(2) . .
O12' C15 C14 125(2) . .
O12 C15 C14 120.6(16) . .
O11 C15 C14 116.8(16) . .
O11' C15 C14 116.2(16) . .
O12' C15 Cd3 68.8(15) . .
O12 C15 Cd3 73.1(12) . .
O11 C15 Cd3 56.1(11) . .
O11' C15 Cd3 55.0(11) . .
C14 C15 Cd3 161.8(12) . .
O16 C16 O17 130.0(11) . .
O16 C16 C17 115.1(11) . .
O17 C16 C17 114.9(11) . .
C18 C17 C21 117.5(11) . .
C18 C17 C16 121.5(11) . .
C21 C17 C16 120.9(11) . .
C17 C18 C19 120.7(11) . .
C17 C18 H18 119.6 . .
C19 C18 H18 119.6 . .
N1 C19 C18 122.1(11) . .
N1 C19 H19 118.9 . .
C18 C19 H19 118.9 . .
N1 C20 C21 121.1(11) . .
N1 C20 H20 119.4 . .
C21 C20 H20 119.4 . .
C20 C21 C17 120.3(11) . .
C20 C21 H21 119.9 . .
C17 C21 H21 119.9 . .
N1 C22 C23 116.5(8) . .
N1 C22 H22A 108.2 . .
C23 C22 H22A 108.2 . .
N1 C22 H22B 108.2 . .
C23 C22 H22B 108.2 . .
H22A C22 H22B 107.3 . .
C28 C23 C24 121.6(9) . .
C28 C23 C22 120.3(9) . .
C24 C23 C22 117.6(9) . .
C23 C24 C25 119.0(10) . .
C23 C24 C30 120.2(9) . .
C25 C24 C30 120.8(10) . .
C26 C25 C24 121.2(11) . .
C26 C25 C32 118.8(9) . .
C24 C25 C32 119.8(10) . .
C25 C26 C27 120.1(10) . .
C25 C26 C31 121.5(11) . .
C27 C26 C31 118.4(10) . .
C28 C27 C26 118.8(10) . .
C28 C27 C39 121.0(10) . .
C26 C27 C39 120.1(9) . .
C23 C28 C27 119.2(10) . .
C23 C28 C29 121.9(9) . .
C27 C28 C29 118.9(10) . .
C28 C29 H29A 109.4 . .
C28 C29 H29B 110.4 . .
H29A C29 H29B 109.4 . .
C28 C29 H29C 108.6 . .
H29A C29 H29C 109.4 . .
H29B C29 H29C 109.6 . .
C24 C30 H30A 109.5 . .
C24 C30 H30B 109.5 . .
H30A C30 H30B 109.5 . .
C24 C30 H30C 109.5 . .
H30A C30 H30C 109.5 . .
H30B C30 H30C 109.5 . .
C26 C31 H31A 109.5 . .
C26 C31 H31B 109.5 . .
H31A C31 H31B 109.5 . .
C26 C31 H31C 109.5 . .
H31A C31 H31C 109.5 . .
H31B C31 H31C 109.5 . .
N2 C32 C25 114.1(10) . .
N2 C32 H32A 108.7 . .
C25 C32 H32A 108.7 . .
N2 C32 H32B 108.7 . .
C25 C32 H32B 108.7 . .
H32A C32 H32B 107.6 . .
C34 C33 N2 121.2(13) . .
C34 C33 H33 119.4 . .
N2 C33 H33 119.4 . .
C33 C34 C35 121.0(14) . .
C33 C34 H34 119.5 . .
C35 C34 H34 119.5 . .
C34 C35 C36 117.9(14) . .
C34 C35 C38 123.9(15) . .
C36 C35 C38 117.0(15) . .
C37 C36 C35 118.6(15) . .
C37 C36 H36 120.7 . .
C35 C36 H36 120.7 . .
C36 C37 N2 123.2(14) . .
C36 C37 H37 118.4 . .
N2 C37 H37 118.4 . .
O19 C38 O18 120.0(15) . .
O19 C38 C35 117.1(16) . .
O18 C38 C35 120.9(16) . .
C27 C39 N3 114.8(9) . .
C27 C39 H39A 108.6 . .
N3 C39 H39A 108.6 . .
C27 C39 H39B 108.6 . .
N3 C39 H39B 108.6 . .
H39A C39 H39B 107.5 . .
N3 C40 C41 120.8(13) . .
N3 C40 H40 119.6 . .
C41 C40 H40 119.6 . .
C40 C41 C42 119.4(14) . .
C40 C41 H41 120.3 . .
C42 C41 H41 120.3 . .
C43 C42 C41 118.5(15) . .
C43 C42 C45 120.1(15) . .
C41 C42 C45 121.1(14) . .
C42 C43 C44 120.8(14) . .
C42 C43 H43 119.6 . .
C44 C43 H43 119.6 . .
N3 C44 C43 119.4(12) . .
N3 C44 H44 120.3 . .
C43 C44 H44 120.3 . .
O20 C45 O21 123.2(18) . .
O20 C45 C42 122.7(17) . .
O21 C45 C42 113.8(15) . .
H25A O25 H25B 79.9 . .
C46A O13A Cd3 117.6(17) . .
C47A N4A C48A 125(2) . .
C47A N4A C46A 118(2) . .
C48A N4A C46A 117.1(19) . .
O13A C46A N4A 119(2) . .
O13A C46A H46A 120.6 . .
N4A C46A H46A 120.6 . .
N4A C48A H48D 109.5 . .
N4A C48A H48E 107.5 . .
H48D C48A H48E 109.5 . .
N4A C48A H48F 111.5 . .
H48D C48A H48F 109.5 . .
H48E C48A H48F 109.5 . .
N4A C47A H47D 108.8 . .
N4A C47A H47E 109.9 . .
H47D C47A H47E 109.5 . .
N4A C47A H47F 109.7 . .
H47D C47A H47F 109.5 . .
H47E C47A H47F 109.5 . .
H24A O24 H24B 99.4 . .
O15A O15A Cd1 74(2) 2_757 .
O15A O15A H15C 140.1 2_757 .
Cd1 O15A H15C 133.9 . .
O15A O15A H15D 100.3 2_757 .
Cd1 O15A H15D 104.6 . .
H15C O15A H15D 98.4 . .
H22C O22 H22D 105.0 . .
H23A O23 H23B 83.5 . .

loop_
_geom_bond_atom_site_label_1
_geom_bond_atom_site_label_2
_geom_bond_distance
_geom_bond_site_symmetry_2
Cd1 O17 2.256(8) 2_757
Cd1 O17 2.256(8) .
Cd1 O1 2.295(9) .
Cd1 O1 2.295(9) 2_757
Cd1 O15A 2.31(2) .
Cd1 O15A 2.31(2) 2_757
Cd1 O15 2.32(3) .
Cd2 O9 2.197(10) .
Cd2 O20 2.271(14) 3_545
Cd2 O2 2.298(8) .
Cd2 O16 2.326(9) .
Cd2 O1 2.474(8) .
Cd2 O10 2.523(11) .
Cd2 O21 2.651(14) 3_545
Cd2 C11 2.699(14) .
Cd2 C1 2.726(11) .
Cd3 O4 2.210(9) 1_545
Cd3 O19 2.239(12) 3_545
Cd3 O11' 2.25(2) .
Cd3 O11 2.28(2) .
Cd3 O14 2.285(12) .
Cd3 O13A 2.432(13) .
Cd3 O13 2.510(16) .
Cd3 O12' 2.55(3) .
Cd3 O12 2.65(2) .
Cd3 C15 2.731(16) .
O1 C1 1.267(13) .
O2 C1 1.242(14) .
O3 C8 1.218(18) .
O4 C8 1.225(18) .
O4 Cd3 2.210(9) 1_565
O5 C9 1.268(17) .
O6 C9 1.230(17) .
O7 C10 1.323(17) .
O8 C10 1.192(18) .
O9 C11 1.233(16) .
O10 C11 1.229(16) .
O11 C15 1.27(3) .
O11' C15 1.33(3) .
O12 C15 1.25(3) .
O12' C15 1.13(3) .
O13 C46 1.20(2) .
O14 H14A 0.9599 .
O14 H14B 0.9594 .
O15 H15A 0.8787 .
O15 H15B 0.9600 .
O16 C16 1.225(16) .
O17 C16 1.261(15) .
O19 C38 1.22(2) .
O19 Cd3 2.239(12) 3_455
O18 C38 1.42(2) .
O21 C45 1.27(2) .
O21 Cd2 2.651(14) 3_455
O20 C45 1.16(2) .
O20 Cd2 2.271(14) 3_455
N4 C47 1.43(2) .
N4 C48 1.46(2) .
N4 C46 1.47(2) .
N1 C19 1.326(14) .
N1 C20 1.357(15) .
N1 C22 1.478(13) .
N2 C37 1.356(17) .
N2 C33 1.361(17) .
N2 C32 1.455(15) .
N3 C40 1.333(16) .
N3 C44 1.348(16) .
N3 C39 1.493(15) .
C46 H46 0.9300 .
C1 C2 1.495(15) .
C47 H47A 0.9600 .
C47 H47B 0.9600 .
C47 H47C 0.9600 .
C2 C3 1.391(17) .
C2 C7 1.392(15) .
C48 H48A 0.9600 .
C48 H48B 0.9600 .
C48 H48C 0.9600 .
C3 C4 1.375(16) .
C3 C8 1.536(16) .
C4 C5 1.393(16) .
C4 H4 0.9300 .
C5 C6 1.407(18) .
C5 C9 1.532(17) .
C6 C7 1.383(16) .
C6 C10 1.508(17) .
C7 H7 0.9300 .
C11 C12 1.486(19) .
C12 C13 1.35(2) .
C12 C12 1.45(2) 2_757
C13 C14 1.41(2) .
C13 H13 0.9300 .
C14 C14 1.38(3) 2_757
C14 C15 1.49(2) .
C16 C17 1.525(16) .
C17 C18 1.340(17) .
C17 C21 1.391(17) .
C18 C19 1.392(16) .
C18 H18 0.9300 .
C19 H19 0.9300 .
C20 C21 1.381(18) .
C20 H20 0.9300 .
C21 H21 0.9300 .
C22 C23 1.528(13) .
C22 H22A 0.9700 .
C22 H22B 0.9700 .
C23 C28 1.388(15) .
C23 C24 1.390(15) .
C24 C25 1.406(15) .
C24 C30 1.529(16) .
C25 C26 1.369(16) .
C25 C32 1.534(16) .
C26 C27 1.427(16) .
C26 C31 1.533(15) .
C27 C28 1.426(14) .
C27 C39 1.490(15) .
C28 C29 1.500(17) .
C29 H29A 0.9612 .
C29 H29B 0.9583 .
C29 H29C 0.9591 .
C30 H30A 0.9600 .
C30 H30B 0.9600 .
C30 H30C 0.9600 .
C31 H31A 0.9600 .
C31 H31B 0.9600 .
C31 H31C 0.9600 .
C32 H32A 0.9700 .
C32 H32B 0.9700 .
C33 C34 1.33(2) .
C33 H33 0.9300 .
C34 C35 1.35(2) .
C34 H34 0.9300 .
C35 C36 1.42(2) .
C35 C38 1.503(13) .
C36 C37 1.31(2) .
C36 H36 0.9300 .
C37 H37 0.9300 .
C39 H39A 0.9700 .
C39 H39B 0.9700 .
C40 C41 1.37(2) .
C40 H40 0.9300 .
C41 C42 1.39(2) .
C41 H41 0.9300 .
C42 C43 1.36(2) .
C42 C45 1.53(2) .
C43 C44 1.38(2) .
C43 H43 0.9300 .
C44 H44 0.9300 .
O25 H25A 0.8497 .
O25 H25B 0.9695 .
O13A C46A 1.18(2) .
N4A C47A 1.40(2) .
N4A C48A 1.45(2) .
N4A C46A 1.49(2) .
C46A H46A 0.9300 .
C48A H48D 0.9598 .
C48A H48E 0.9601 .
C48A H48F 0.9601 .
C47A H47D 0.9600 .
C47A H47E 0.9600 .
C47A H47F 0.9598 .
O24 H24A 0.8989 .
O24 H24B 0.9929 .
O15A O15A 1.29(16) 2_757
O15A H15C 1.0655 .
O15A H15D 1.0165 .
O22 H22C 0.8500 .
O22 H22D 0.9081 .
O23 H23A 0.8511 .
O23 H23B 0.9044 .

loop_
_geom_torsion_atom_site_label_1
_geom_torsion_atom_site_label_2
_geom_torsion_atom_site_label_3
_geom_torsion_atom_site_label_4
_geom_torsion
_geom_torsion_site_symmetry_1
_geom_torsion_site_symmetry_4
Cd3 O13 C46 N4 -178.2(18) . .
C47 N4 C46 O13 -165(3) . .
C48 N4 C46 O13 2(3) . .
Cd2 O2 C1 O1 -3.1(12) . .
Cd2 O2 C1 C2 174.4(9) . .
Cd1 O1 C1 O2 -127.5(10) . .
Cd2 O1 C1 O2 2.9(11) . .
Cd1 O1 C1 C2 55.1(13) . .
Cd2 O1 C1 C2 -174.6(10) . .
Cd1 O1 C1 Cd2 -130.3(7) . .
O2 C1 C2 C3 84.2(15) . .
O1 C1 C2 C3 -98.2(14) . .
O2 C1 C2 C7 -89.5(14) . .
O1 C1 C2 C7 88.1(14) . .
C7 C2 C3 C4 -1.3(17) . .
C1 C2 C3 C4 -175.1(10) . .
C7 C2 C3 C8 -178.9(11) . .
C1 C2 C3 C8 7.3(17) . .
C2 C3 C4 C5 -0.7(18) . .
C8 C3 C4 C5 177.0(12) . .
C3 C4 C5 C6 1.2(19) . .
C3 C4 C5 C9 -175.1(11) . .
C4 C5 C6 C7 0.3(18) . .
C9 C5 C6 C7 176.0(12) . .
C4 C5 C6 C10 177.1(13) . .
C9 C5 C6 C10 -7(2) . .
C5 C6 C7 C2 -2.4(18) . .
C10 C6 C7 C2 -179.7(11) . .
C3 C2 C7 C6 2.9(17) . .
C1 C2 C7 C6 176.9(11) . .
Cd3 O4 C8 O3 13(2) 1_565 .
Cd3 O4 C8 C3 -168.9(8) 1_565 .
C4 C3 C8 O3 -157.4(14) . .
C2 C3 C8 O3 20(2) . .
C4 C3 C8 O4 24.3(18) . .
C2 C3 C8 O4 -158.0(12) . .
C4 C5 C9 O6 -23.7(18) . .
C6 C5 C9 O6 160.4(14) . .
C4 C5 C9 O5 155.0(13) . .
C6 C5 C9 O5 -21(2) . .
C7 C6 C10 O8 12(2) . .
C5 C6 C10 O8 -165.2(16) . .
C7 C6 C10 O7 -164.4(13) . .
C5 C6 C10 O7 19(2) . .
Cd2 O10 C11 O9 -4.7(14) . .
Cd2 O10 C11 C12 173.4(12) . .
Cd2 O9 C11 O10 5.5(16) . .
Cd2 O9 C11 C12 -172.7(10) . .
O10 C11 C12 C13 -62.4(19) . .
O9 C11 C12 C13 115.9(15) . .
Cd2 C11 C12 C13 80(6) . .
O10 C11 C12 C12 117.5(17) . 2_757
O9 C11 C12 C12 -64(2) . 2_757
Cd2 C11 C12 C12 -100(5) . 2_757
C12 C12 C13 C14 0(2) 2_757 .
C11 C12 C13 C14 -179.8(13) . .
C12 C13 C14 C14 -2(2) . 2_757
C12 C13 C14 C15 179.9(14) . .
Cd3 O12' C15 O11' 26(2) . .
Cd3 O12' C15 C14 -166.5(16) . .
Cd3 O12 C15 O11 -32.1(19) . .
Cd3 O12 C15 C14 166.9(15) . .
Cd3 O11 C15 O12 38(2) . .
Cd3 O11 C15 C14 -160.6(13) . .
Cd3 O11' C15 O12' -30(2) . .
Cd3 O11' C15 C14 161.5(12) . .
C14 C14 C15 O12' -47(3) 2_757 .
C13 C14 C15 O12' 130(2) . .
C14 C14 C15 O12 41(3) 2_757 .
C13 C14 C15 O12 -141.6(18) . .
C14 C14 C15 O11 -121(2) 2_757 .
C13 C14 C15 O11 57(2) . .
C14 C14 C15 O11' 120(2) 2_757 .
C13 C14 C15 O11' -62(2) . .
C14 C14 C15 Cd3 177(2) 2_757 .
C13 C14 C15 Cd3 -6(4) . .
Cd2 O16 C16 O17 16(3) . .
Cd2 O16 C16 C17 -165.2(12) . .
Cd1 O17 C16 O16 -3(2) . .
Cd1 O17 C16 C17 177.7(7) . .
O16 C16 C17 C18 -6.7(18) . .
O17 C16 C17 C18 172.3(12) . .
O16 C16 C17 C21 170.5(12) . .
O17 C16 C17 C21 -10.5(18) . .
C21 C17 C18 C19 3.0(19) . .
C16 C17 C18 C19 -179.7(12) . .
C20 N1 C19 C18 5.7(18) . .
C22 N1 C19 C18 179.7(11) . .
C17 C18 C19 N1 -6(2) . .
C19 N1 C20 C21 -4(2) . .
C22 N1 C20 C21 -177.5(12) . .
N1 C20 C21 C17 1(2) . .
C18 C17 C21 C20 -1(2) . .
C16 C17 C21 C20 -178.3(13) . .
C19 N1 C22 C23 134.5(11) . .
C20 N1 C22 C23 -51.7(15) . .
N1 C22 C23 C28 109.3(12) . .
N1 C22 C23 C24 -78.5(13) . .
C28 C23 C24 C25 2.0(16) . .
C22 C23 C24 C25 -170.0(9) . .
C28 C23 C24 C30 -177.3(11) . .
C22 C23 C24 C30 10.7(15) . .
C23 C24 C25 C26 -3.2(17) . .
C30 C24 C25 C26 176.1(11) . .
C23 C24 C25 C32 171.3(10) . .
C30 C24 C25 C32 -9.4(17) . .
C24 C25 C26 C27 1.4(17) . .
C32 C25 C26 C27 -173.3(10) . .
C24 C25 C26 C31 -177.5(11) . .
C32 C25 C26 C31 7.8(17) . .
C25 C26 C27 C28 1.7(16) . .
C31 C26 C27 C28 -179.4(10) . .
C25 C26 C27 C39 177.5(11) . .
C31 C26 C27 C39 -3.6(16) . .
C24 C23 C28 C27 1.0(16) . .
C22 C23 C28 C27 172.8(9) . .
C24 C23 C28 C29 -177.8(11) . .
C22 C23 C28 C29 -6.0(16) . .
C26 C27 C28 C23 -2.9(16) . .
C39 C27 C28 C23 -178.7(10) . .
C26 C27 C28 C29 176.0(11) . .
C39 C27 C28 C29 0.2(16) . .
C37 N2 C32 C25 139.7(12) . .
C33 N2 C32 C25 -40.8(15) . .
C26 C25 C32 N2 -73.2(14) . .
C24 C25 C32 N2 112.1(12) . .
C37 N2 C33 C34 2(2) . .
C32 N2 C33 C34 -177.2(13) . .
N2 C33 C34 C35 -5(3) . .
C33 C34 C35 C36 8(3) . .
C33 C34 C35 C38 174.5(18) . .
C34 C35 C36 C37 -7(3) . .
C38 C35 C36 C37 -174.9(18) . .
C35 C36 C37 N2 4(3) . .
C33 N2 C37 C36 -2(2) . .
C32 N2 C37 C36 177.6(16) . .
Cd3 O19 C38 O18 -61(2) 3_455 .
Cd3 O19 C38 C35 134.7(14) 3_455 .
C34 C35 C38 O19 2(3) . .
C36 C35 C38 O19 169.0(19) . .
C34 C35 C38 O18 -161.8(19) . .
C36 C35 C38 O18 5(3) . .
C28 C27 C39 N3 -108.7(12) . .
C26 C27 C39 N3 75.6(13) . .
C40 N3 C39 C27 -135.0(12) . .
C44 N3 C39 C27 52.1(15) . .
C44 N3 C40 C41 -7(2) . .
C39 N3 C40 C41 179.8(14) . .
N3 C40 C41 C42 4(2) . .
C40 C41 C42 C43 0(3) . .
C40 C41 C42 C45 173.1(16) . .
C41 C42 C43 C44 0(2) . .
C45 C42 C43 C44 -173.3(15) . .
C40 N3 C44 C43 7(2) . .
C39 N3 C44 C43 -179.9(12) . .
C42 C43 C44 N3 -3(2) . .
Cd2 O20 C45 O21 -2(3) 3_455 .
Cd2 O20 C45 C42 -176.1(16) 3_455 .
Cd2 O21 C45 O20 2(2) 3_455 .
Cd2 O21 C45 C42 176.2(16) 3_455 .
C43 C42 C45 O20 166(2) . .
C41 C42 C45 O20 -7(3) . .
C43 C42 C45 O21 -8(3) . .
C41 C42 C45 O21 178.5(18) . .
Cd3 O13A C46A N4A 151(2) . .
C47A N4A C46A O13A -178(3) . .
C48A N4A C46A O13A 4(4) . .
